data_2014300
loop_
_publ_author_name
'Rathore, R. S.'
'Narasimhamurthy, T.'
'Vijay, T.'
'Yathirajan, H. S.'
'Nagaraja, P.'

_publ_section_title
;
 Proton-bifurcated C---H&#x00B7;&#x00B7;&#x00B7;(O,O) hydrogen bonds in
 2,3-dichloro-6-nitrobenzylaminium chloride
;
_journal_coeditor_code AV1275
_journal_issue 1
_journal_name_full 'Acta Crystallographica Section C'
_journal_page_first o36
_journal_page_last o38
_journal_paper_doi 10.1107/S0108270105038114
_journal_volume 62
_journal_year 2006
_chemical_formula_iupac 'C7 H7 Cl2 N2 O2 +, Cl -'
_chemical_formula_moiety 'C7 H7 Cl2 N2 O2 +, Cl -'
_chemical_formula_sum 'C7 H7 Cl3 N2 O2'
_chemical_formula_weight 257.50
_chemical_melting_point 516
_chemical_name_common 'Nitrobenzene derivative'
_chemical_name_systematic
;
2,3-dichloro-6-nitrobenzylaminium chloride
;
_space_group_IT_number 2
_symmetry_cell_setting triclinic
_symmetry_space_group_name_Hall '-P 1'
_symmetry_space_group_name_H-M 'P -1'
_atom_sites_solution_hydrogens difmap
_atom_sites_solution_primary direct
_atom_sites_solution_secondary difmap
_cell_angle_alpha 102.128(15)
_cell_angle_beta 100.939(16)
_cell_angle_gamma 103.523(16)
_cell_formula_units_Z 4
_cell_length_a 6.889(7)
_cell_length_b 12.116(12)
_cell_length_c 13.286(13)
_cell_measurement_reflns_used 363
_cell_measurement_temperature 293(2)
_cell_measurement_theta_max 27
_cell_measurement_theta_min 5
_cell_volume 1020.3(18)
_computing_cell_refinement 'SAINT-Plus (Bruker, 2001)'
_computing_data_collection 'SMART (Bruker, 2001)'
_computing_data_reduction SAINT-Plus
_computing_molecular_graphics 'ORTEP-3 (Farrugia, 1997) and PLATON (Spek, 2003)'
_computing_publication_material 'SHELXL97 (Sheldrick, 1997) and PLATON (Spek, 2003)'
_computing_structure_refinement 'SHELXL97 (Sheldrick, 1997)'
_computing_structure_solution 'SHELXTL (Bruker, 2001)'
_diffrn_ambient_temperature 293(2)
_diffrn_measured_fraction_theta_full 0.992
_diffrn_measured_fraction_theta_max 0.992
_diffrn_measurement_device_type 'Bruker SMART CCD area-detector'
_diffrn_measurement_method '\f and \w scans'
_diffrn_radiation_monochromator graphite
_diffrn_radiation_source 'fine-focus sealed tube'
_diffrn_radiation_type MoK\a
_diffrn_radiation_wavelength 0.71073
_diffrn_reflns_av_R_equivalents 0.0355
_diffrn_reflns_av_sigmaI/netI 0.0451
_diffrn_reflns_limit_h_max 8
_diffrn_reflns_limit_h_min -8
_diffrn_reflns_limit_k_max 15
_diffrn_reflns_limit_k_min -15
_diffrn_reflns_limit_l_max 16
_diffrn_reflns_limit_l_min -16
_diffrn_reflns_number 10895
_diffrn_reflns_theta_full 26.37
_diffrn_reflns_theta_max 26.4
_diffrn_reflns_theta_min 1.62
_exptl_absorpt_coefficient_mu 0.872
_exptl_absorpt_correction_T_max 0.842
_exptl_absorpt_correction_T_min 0.631
_exptl_absorpt_correction_type multi-scan
_exptl_absorpt_process_details '(SADABS; Sheldrick, 1996)'
_exptl_crystal_colour colorless
_exptl_crystal_density_diffrn 1.676
_exptl_crystal_density_method 'not measured'
_exptl_crystal_description Plate
_exptl_crystal_F_000 520
_exptl_crystal_size_max .55
_exptl_crystal_size_mid .52
_exptl_crystal_size_min .21
_refine_diff_density_max 0.720
_refine_diff_density_min -0.708
_refine_ls_extinction_method none
_refine_ls_goodness_of_fit_ref 1.046
_refine_ls_hydrogen_treatment refxyz
_refine_ls_matrix_type full
_refine_ls_number_parameters 295
_refine_ls_number_reflns 4146
_refine_ls_number_restraints 1
_refine_ls_restrained_S_all 1.046
_refine_ls_R_factor_all 0.0771
_refine_ls_R_factor_gt 0.0564
_refine_ls_shift/su_max 0.003
_refine_ls_shift/su_mean 0.000
_refine_ls_structure_factor_coef Fsqd
_refine_ls_weighting_details 'calc w=1/[\s^2^(Fo^2^)+(0.0760P)^2^+0.7937P] where P=(Fo^2^+2Fc^2^)/3'
_refine_ls_weighting_scheme calc
_refine_ls_wR_factor_gt 0.1419
_refine_ls_wR_factor_ref 0.1524
_reflns_number_gt 3161
_reflns_number_total 4146
_reflns_threshold_expression I>2\s(I)
_cod_data_source_file av1275.cif
_cod_data_source_block I
_cod_original_cell_volume 1020.3(17)
_cod_database_code 2014300
_cod_database_fobs_code 2014300

loop_
_symmetry_equiv_pos_as_xyz
'x, y, z'
'-x, -y, -z'

loop_
_atom_site_label
_atom_site_fract_x
_atom_site_fract_y
_atom_site_fract_z
_atom_site_U_iso_or_equiv
_atom_site_adp_type
_atom_site_calc_flag
_atom_site_refinement_flags
_atom_site_occupancy
_atom_site_disorder_assembly
_atom_site_disorder_group
_atom_site_type_symbol
Cl1A 0.62532(17) 0.08359(9) 0.42940(9) 0.0599(3) Uani d . 1 . . Cl
Cl2A 0.74528(15) -0.14532(8) 0.44508(8) 0.0471(3) Uani d . 1 . . Cl
N1A 1.0971(7) 0.1296(3) 0.1684(3) 0.0649(11) Uani d . 1 . . N
O1A 1.0655(7) 0.2193(4) 0.1584(4) 0.1110(16) Uani d . 1 . . O
O2A 1.2278(12) 0.0975(5) 0.1346(5) 0.179(3) Uani d . 1 . . O
C1A 1.0034(6) 0.0673(3) 0.2398(3) 0.0416(8) Uani d . 1 . . C
C2A 0.8684(5) 0.1079(3) 0.2940(3) 0.0351(7) Uani d . 1 . . C
C3A 0.7893(5) 0.0396(3) 0.3570(3) 0.0369(8) Uani d . 1 . . C
C4A 0.8433(5) -0.0631(3) 0.3648(3) 0.0370(8) Uani d . 1 . . C
C5A 0.9791(6) -0.0987(3) 0.3112(3) 0.0464(9) Uani d . 1 . . C
H5A 1.016(6) -0.168(4) 0.315(3) 0.056 Uiso d . 1 . . H
C6A 1.0595(7) -0.0334(3) 0.2482(3) 0.0505(10) Uani d . 1 . . C
H6A 1.153(7) -0.057(4) 0.211(3) 0.061 Uiso d . 1 . . H
C7A 0.8024(6) 0.2184(3) 0.2883(3) 0.0417(8) Uani d . 1 . . C
H71A 0.672(7) 0.210(3) 0.296(3) 0.050 Uiso d . 1 . . H
H72A 0.810(6) 0.232(3) 0.226(3) 0.050 Uiso d . 1 . . H
N2A 0.9374(6) 0.3212(3) 0.3737(3) 0.0447(8) Uani d . 1 . . N
H21A 1.069(8) 0.321(4) 0.383(4) 0.067 Uiso d . 1 . . H
H22A 0.921(7) 0.391(4) 0.363(3) 0.067 Uiso d . 1 . . H
H23A 0.910(7) 0.321(4) 0.439(4) 0.067 Uiso d . 1 . . H
Cl1B 0.29060(18) 0.73858(11) 0.21504(11) 0.0701(4) Uani d . 1 . . Cl
Cl2B 0.4742(2) 0.88054(11) 0.06980(11) 0.0794(4) Uani d . 1 . . Cl
N1B 0.7533(6) 0.4642(3) 0.1286(3) 0.0555(9) Uani d . 1 . . N
O1B 0.6725(6) 0.3978(3) 0.1764(3) 0.0874(12) Uani d . 1 . . O
O2B 0.8930(7) 0.4510(4) 0.0895(3) 0.0949(13) Uani d . 1 . . O
C1B 0.6795(5) 0.5684(3) 0.1210(3) 0.0388(8) Uani d . 1 . . C
C2B 0.5262(5) 0.5945(3) 0.1695(3) 0.0371(8) Uani d . 1 . . C
C3B 0.4698(5) 0.6945(3) 0.1536(3) 0.0403(8) Uani d . 1 . . C
C4B 0.5550(6) 0.7601(3) 0.0903(3) 0.0467(9) Uani d . 1 . . C
C5B 0.7016(7) 0.7298(4) 0.0432(3) 0.0536(11) Uani d . 1 . . C
H5B 0.749(7) 0.773(4) -0.002(4) 0.064 Uiso d . 1 . . H
C6B 0.7672(6) 0.6341(4) 0.0596(3) 0.0487(10) Uani d . 1 . . C
H6B 0.869(7) 0.615(4) 0.036(3) 0.058 Uiso d . 1 . . H
C7B 0.4149(7) 0.5232(4) 0.2331(3) 0.0473(9) Uani d . 1 . . C
H71B 0.379(7) 0.449(4) 0.200(3) 0.057 Uiso d . 1 . . H
H72B 0.277(7) 0.526(4) 0.221(3) 0.057 Uiso d . 1 . . H
N2B 0.5270(6) 0.5515(3) 0.3449(3) 0.0470(8) Uani d D 1 . . N
H21B 0.506(7) 0.616(4) 0.390(4) 0.070 Uiso d . 1 . . H
H22B 0.495(7) 0.491(4) 0.371(4) 0.070 Uiso d . 1 . . H
H23B 0.6618(17) 0.572(4) 0.360(4) 0.070 Uiso d D 1 . . H
Cl3 1.01236(16) 0.59704(8) 0.37521(8) 0.0506(3) Uani d . 1 . . Cl
Cl4 0.40484(15) 0.32041(8) 0.40738(7) 0.0462(3) Uani d . 1 . . Cl

loop_
_atom_site_aniso_label
_atom_site_aniso_U_11
_atom_site_aniso_U_22
_atom_site_aniso_U_33
_atom_site_aniso_U_12
_atom_site_aniso_U_13
_atom_site_aniso_U_23
Cl1A 0.0702(7) 0.0577(6) 0.0864(8) 0.0379(5) 0.0542(6) 0.0392(6)
Cl2A 0.0611(6) 0.0356(4) 0.0553(6) 0.0139(4) 0.0265(5) 0.0239(4)
N1A 0.096(3) 0.055(2) 0.071(2) 0.029(2) 0.056(2) 0.0350(19)
O1A 0.128(3) 0.135(4) 0.164(4) 0.085(3) 0.105(3) 0.123(3)
O2A 0.324(8) 0.142(4) 0.242(6) 0.160(5) 0.256(7) 0.140(4)
C1A 0.050(2) 0.0385(18) 0.042(2) 0.0112(16) 0.0222(17) 0.0159(16)
C2A 0.0387(19) 0.0300(16) 0.0399(19) 0.0102(14) 0.0134(15) 0.0128(14)
C3A 0.0369(19) 0.0326(17) 0.046(2) 0.0114(14) 0.0170(15) 0.0122(15)
C4A 0.043(2) 0.0300(16) 0.0407(19) 0.0079(15) 0.0163(16) 0.0133(15)
C5A 0.060(2) 0.0324(18) 0.059(2) 0.0219(18) 0.029(2) 0.0167(17)
C6A 0.068(3) 0.042(2) 0.059(2) 0.027(2) 0.039(2) 0.0184(19)
C7A 0.051(2) 0.0394(19) 0.045(2) 0.0196(18) 0.0175(18) 0.0217(17)
N2A 0.058(2) 0.0345(16) 0.052(2) 0.0234(16) 0.0199(17) 0.0159(15)
Cl1B 0.0601(7) 0.0860(8) 0.0926(9) 0.0438(6) 0.0408(6) 0.0384(7)
Cl2B 0.1027(10) 0.0636(7) 0.0873(9) 0.0337(7) 0.0165(7) 0.0476(7)
N1B 0.058(2) 0.059(2) 0.050(2) 0.0304(18) 0.0028(17) 0.0096(17)
O1B 0.094(3) 0.068(2) 0.116(3) 0.040(2) 0.015(2) 0.049(2)
O2B 0.112(3) 0.115(3) 0.095(3) 0.080(3) 0.053(2) 0.029(2)
C1B 0.0396(19) 0.0437(19) 0.0319(18) 0.0147(16) 0.0040(15) 0.0093(15)
C2B 0.0336(18) 0.0450(19) 0.0334(18) 0.0097(15) 0.0050(14) 0.0171(15)
C3B 0.0333(19) 0.049(2) 0.042(2) 0.0122(16) 0.0101(15) 0.0197(17)
C4B 0.048(2) 0.046(2) 0.046(2) 0.0100(17) 0.0042(18) 0.0239(18)
C5B 0.056(3) 0.066(3) 0.042(2) 0.006(2) 0.0175(19) 0.028(2)
C6B 0.040(2) 0.067(3) 0.040(2) 0.0131(19) 0.0161(17) 0.0135(19)
C7B 0.043(2) 0.052(2) 0.050(2) 0.0061(19) 0.0143(18) 0.0268(19)
N2B 0.063(2) 0.0412(18) 0.0396(18) 0.0052(17) 0.0232(17) 0.0175(15)
Cl3 0.0626(6) 0.0463(5) 0.0487(5) 0.0163(5) 0.0213(5) 0.0176(4)
Cl4 0.0573(6) 0.0416(5) 0.0508(5) 0.0182(4) 0.0232(4) 0.0221(4)

loop_
_atom_type_symbol
_atom_type_description
_atom_type_scat_dispersion_real
_atom_type_scat_dispersion_imag
_atom_type_scat_source
C C 0.0033 0.0016 'International Tables Vol C Tables 4.2.6.8 and 6.1.1.4'
H H 0.0000 0.0000 'International Tables Vol C Tables 4.2.6.8 and 6.1.1.4'
N N 0.0061 0.0033 'International Tables Vol C Tables 4.2.6.8 and 6.1.1.4'
O O 0.0106 0.0060 'International Tables Vol C Tables 4.2.6.8 and 6.1.1.4'
Cl Cl 0.1484 0.1585 'International Tables Vol C Tables 4.2.6.8 and 6.1.1.4'

loop_
_geom_angle_atom_site_label_1
_geom_angle_atom_site_label_2
_geom_angle_atom_site_label_3
_geom_angle
O1A N1A O2A 120.5(4)
O1A N1A C1A 120.6(4)
O2A N1A C1A 117.9(4)
C6A C1A C2A 123.0(3)
C6A C1A N1A 115.1(3)
C2A C1A N1A 122.0(3)
C3A C2A C1A 115.8(3)
C3A C2A C7A 118.9(3)
C1A C2A C7A 125.2(3)
C2A C3A C4A 121.5(3)
C2A C3A Cl1A 119.5(3)
C4A C3A Cl1A 119.0(3)
C5A C4A C3A 120.6(3)
C5A C4A Cl2A 118.9(3)
C3A C4A Cl2A 120.5(3)
C4A C5A C6A 119.3(3)
C4A C5A H5A 122(3)
C6A C5A H5A 119(3)
C5A C6A C1A 119.8(3)
C5A C6A H6A 120(3)
C1A C6A H6A 120(3)
N2A C7A C2A 111.2(3)
N2A C7A H71A 107(3)
C2A C7A H71A 111(3)
N2A C7A H72A 109(3)
C2A C7A H72A 109(3)
H71A C7A H72A 110(4)
C7A N2A H21A 111(3)
C7A N2A H22A 113(3)
H21A N2A H22A 111(4)
C7A N2A H23A 113(3)
H21A N2A H23A 104(4)
H22A N2A H23A 104(4)
O2B N1B O1B 123.6(4)
O2B N1B C1B 118.0(4)
O1B N1B C1B 118.3(4)
C6B C1B C2B 123.0(3)
C6B C1B N1B 115.0(3)
C2B C1B N1B 121.9(3)
C1B C2B C3B 115.4(3)
C1B C2B C7B 126.1(3)
C3B C2B C7B 118.5(3)
C4B C3B C2B 121.9(3)
C4B C3B Cl1B 118.9(3)
C2B C3B Cl1B 119.2(3)
C5B C4B C3B 120.3(4)
C5B C4B Cl2B 119.5(3)
C3B C4B Cl2B 120.2(3)
C4B C5B C6B 119.8(4)
C4B C5B H5B 118(3)
C6B C5B H5B 122(3)
C1B C6B C5B 119.5(4)
C1B C6B H6B 117(3)
C5B C6B H6B 123(3)
N2B C7B C2B 113.5(3)
N2B C7B H71B 115(3)
C2B C7B H71B 109(3)
N2B C7B H72B 115(3)
C2B C7B H72B 110(3)
H71B C7B H72B 92(4)
C7B N2B H21B 115(3)
C7B N2B H22B 111(3)
H21B N2B H22B 108(4)
C7B N2B H23B 118(3)
H21B N2B H23B 100(4)
H22B N2B H23B 104(4)

loop_
_geom_bond_atom_site_label_1
_geom_bond_atom_site_label_2
_geom_bond_site_symmetry_2
_geom_bond_distance
_geom_bond_publ_flag
Cl1A C3A . 1.721(4) ?
Cl2A C4A . 1.730(3) ?
N1A O1A . 1.186(5) ?
N1A O2A . 1.186(6) ?
N1A C1A . 1.481(5) ?
C1A C6A . 1.382(5) ?
C1A C2A . 1.395(5) ?
C2A C3A . 1.392(5) ?
C2A C7A . 1.522(5) ?
C3A C4A . 1.397(5) ?
C4A C5A . 1.371(5) ?
C5A C6A . 1.373(5) ?
C5A H5A . 0.94(4) ?
C6A H6A . 0.94(4) ?
C7A N2A . 1.473(5) ?
C7A H71A . 0.91(4) ?
C7A H72A . 0.89(4) ?
N2A H21A . 0.89(5) ?
N2A H22A . 0.91(5) ?
N2A H23A . 0.92(5) ?
Cl1B C3B . 1.727(4) ?
Cl2B C4B . 1.732(4) ?
N1B O2B . 1.203(5) ?
N1B O1B . 1.225(5) ?
N1B C1B . 1.483(5) ?
C1B C6B . 1.378(5) ?
C1B C2B . 1.400(5) ?
C2B C3B . 1.400(5) ?
C2B C7B . 1.513(5) ?
C3B C4B . 1.391(5) ?
C4B C5B . 1.365(6) ?
C5B C6B . 1.381(6) ?
C5B H5B . 0.93(5) ?
C6B H6B . 0.88(4) ?
C7B N2B . 1.465(5) ?
C7B H71B . 0.87(4) ?
C7B H72B . 0.94(4) ?
N2B H21B . 0.94(5) ?
N2B H22B . 0.87(5) ?
N2B H23B . 0.870(10) ?

loop_
_geom_hbond_atom_site_label_D
_geom_hbond_atom_site_label_H
_geom_hbond_atom_site_label_A
_geom_hbond_site_symmetry_A
_geom_hbond_distance_DH
_geom_hbond_distance_HA
_geom_hbond_distance_DA
_geom_hbond_angle_DHA
_geom_hbond_publ_flag
N2A H21A Cl4 1_655.04 0.89(6) 2.28(6) 3.168(5) 180(6) yes
N2A H22A Cl3 . 0.92(5) 2.39(5) 3.255(5) 158(4) yes
N2A H23A Cl3 2_766.03 0.92(5) 2.36(5) 3.200(5) 151(4) yes
N2B H21B Cl4 2_666.04 0.94(5) 2.55(5) 3.223(4) 129(4) yes
N2B H22B Cl4 . 0.88(5) 2.20(5) 3.062(5) 170(5) yes
N2B H23B Cl3 . 0.87(3) 2.33(2) 3.191(5) 170(5) yes
C4A Cl2A Cl4 2_656.04 1.730(3) 3.302(4) - 173.40(10) yes
C5A H5A Cl1B 1_645.02 0.94(5) 2.82(4) 3.476(6) 128(3) yes
C7A H71A Cl1A . 0.91(5) 2.59(4) 2.982(5) 107(3) yes
C7A H72A O1A . 0.89(4) 2.14(4) 2.729(7) 123(3) yes
C7A H72A O1B . 0.89(4) 2.56(4) 3.082(6) 118(3) yes
C5B H5B O2A 2_765.01 0.93(5) 2.60(5) 3.497(8) 163(4) yes
C6B H6B O2B . 0.88(5) 2.28(5) 2.640(7) 105(4) yes
C7B H71B O1B . 0.87(5) 2.31(5) 2.704(7) 108(4) yes
C7B H72B Cl1B . 0.94(5) 2.57(5) 2.972(6) 106(3) yes

loop_
_geom_torsion_atom_site_label_1
_geom_torsion_atom_site_label_2
_geom_torsion_atom_site_label_3
_geom_torsion_atom_site_label_4
_geom_torsion
O1A N1A C1A C6A -177.2(5)
O2A N1A C1A C6A -8.4(7)
O1A N1A C1A C2A 2.8(7)
O2A N1A C1A C2A 171.6(6)
C6A C1A C2A C3A -0.9(6)
N1A C1A C2A C3A 179.0(4)
C6A C1A C2A C7A 179.6(4)
N1A C1A C2A C7A -0.5(6)
C1A C2A C3A C4A 0.1(5)
C7A C2A C3A C4A 179.6(3)
C1A C2A C3A Cl1A 178.7(3)
C7A C2A C3A Cl1A -1.8(5)
C2A C3A C4A C5A 1.0(6)
Cl1A C3A C4A C5A -177.7(3)
C2A C3A C4A Cl2A 179.2(3)
Cl1A C3A C4A Cl2A 0.5(4)
C3A C4A C5A C6A -1.1(6)
Cl2A C4A C5A C6A -179.3(3)
C4A C5A C6A C1A 0.3(6)
C2A C1A C6A C5A 0.8(6)
N1A C1A C6A C5A -179.2(4)
C3A C2A C7A N2A 88.0(4)
C1A C2A C7A N2A -92.5(4)
O2B N1B C1B C6B 6.3(5)
O1B N1B C1B C6B -175.6(4)
O2B N1B C1B C2B -176.2(4)
O1B N1B C1B C2B 2.0(5)
C6B C1B C2B C3B -1.4(5)
N1B C1B C2B C3B -178.8(3)
C6B C1B C2B C7B 176.6(4)
N1B C1B C2B C7B -0.7(5)
C1B C2B C3B C4B 2.5(5)
C7B C2B C3B C4B -175.7(3)
C1B C2B C3B Cl1B -177.0(3)
C7B C2B C3B Cl1B 4.8(5)
C2B C3B C4B C5B -1.5(6)
Cl1B C3B C4B C5B 178.0(3)
C2B C3B C4B Cl2B 178.0(3)
Cl1B C3B C4B Cl2B -2.5(5)
C3B C4B C5B C6B -0.7(6)
Cl2B C4B C5B C6B 179.8(3)
C2B C1B C6B C5B -0.6(6)
N1B C1B C6B C5B 176.9(3)
C4B C5B C6B C1B 1.8(6)
C1B C2B C7B N2B 84.4(5)
C3B C2B C7B N2B -97.6(4)

loop_
_cod_related_entry_id
_cod_related_entry_database
_cod_related_entry_code
1 ChemSpider 13631894
